data_4345638
loop_
_publ_author_name
'Bucinsky, Lukas'
'Breza, Martin'
'Lee, Wei-Tsung'
'Hickey, Anne K.'
'Dickie, Diane A.'
'Nieto, Ismael'
'DeGayner, Jordan A.'
'Harris, T. David'
'Meyer, Karsten'
'Krzystek, J.'
'Ozarowski, Andrew'
'Nehrkorn, Joscha'
'Schnegg, Alexander'
'Holldack, Karsten'
'Herber, Rolfe H.'
'Telser, Joshua'
'Smith, Jeremy M.'

_publ_section_title
;
 Spectroscopic and Computational Studies of Spin States of Iron(IV)
 Nitrido and Imido Complexes.
;
_journal_issue 8
_journal_name_full 'Inorganic chemistry'
_journal_page_first 4752
_journal_page_last 4769
_journal_paper_doi 10.1021/acs.inorgchem.7b00512
_journal_volume 56
_journal_year 2017
_chemical_formula_sum 'C27 H38 B Fe N7'
_chemical_formula_weight 527.30
_chemical_name_systematic
; 
 ? 
;
_space_group_crystal_system monoclinic
_space_group_IT_number 14
_space_group_name_Hall '-P 2yn'
_space_group_name_H-M_alt 'P 1 21/n 1'
_symmetry_space_group_name_Hall '-P 2yn'
_symmetry_space_group_name_H-M 'P 1 21/n 1'
_atom_sites_solution_hydrogens geom
_audit_creation_method SHELXL-2013
_cell_angle_alpha 90
_cell_angle_beta 91.458(10)
_cell_angle_gamma 90
_cell_formula_units_Z 4
_cell_length_a 9.7987(12)
_cell_length_b 17.6065(16)
_cell_length_c 15.976(2)
_cell_measurement_reflns_used 618
_cell_measurement_temperature 100(2)
_cell_measurement_theta_max 19.77
_cell_measurement_theta_min 2.31
_cell_volume 2755.3(5)
_computing_cell_refinement 'Bruker SAINT'
_computing_data_collection 'Bruker APEX2'
_computing_data_reduction 'Bruker SAINT'
_computing_molecular_graphics 'Bruker SHELXTL'
_computing_publication_material 'Bruker SHELXTL'
_computing_structure_refinement 'SHELXL-2013 (Sheldrick, 2013)'
_computing_structure_solution 'SHELXS-97 (Sheldrick, 2008)'
_diffrn_ambient_temperature 100(2)
_diffrn_measured_fraction_theta_full 1.000
_diffrn_measured_fraction_theta_max 1.000
_diffrn_measurement_device_type 'Bruker APEX-II CCD'
_diffrn_measurement_method '\f and \w scans'
_diffrn_radiation_type MoK\a
_diffrn_radiation_wavelength 0.71073
_diffrn_reflns_av_R_equivalents 0.2244
_diffrn_reflns_av_unetI/netI 0.3511
_diffrn_reflns_Laue_measured_fraction_full 1.000
_diffrn_reflns_Laue_measured_fraction_max 1.000
_diffrn_reflns_limit_h_max 10
_diffrn_reflns_limit_h_min -11
_diffrn_reflns_limit_k_max 20
_diffrn_reflns_limit_k_min -21
_diffrn_reflns_limit_l_max 16
_diffrn_reflns_limit_l_min -19
_diffrn_reflns_number 13768
_diffrn_reflns_point_group_measured_fraction_full 1.000
_diffrn_reflns_point_group_measured_fraction_max 1.000
_diffrn_reflns_theta_full 25.242
_diffrn_reflns_theta_max 25.349
_diffrn_reflns_theta_min 1.721
_exptl_absorpt_coefficient_mu 0.576
_exptl_absorpt_correction_T_max 0.97
_exptl_absorpt_correction_T_min 0.91
_exptl_absorpt_correction_type multi-scan
_exptl_absorpt_process_details 'SADABS V2012/1 (Bruker AXS Inc.)'
_exptl_crystal_colour orange
_exptl_crystal_density_diffrn 1.271
_exptl_crystal_density_method 'not measured'
_exptl_crystal_description plate
_exptl_crystal_F_000 1120
_exptl_crystal_size_max 0.158
_exptl_crystal_size_mid 0.151
_exptl_crystal_size_min 0.053
_refine_diff_density_max 0.440
_refine_diff_density_min -0.476
_refine_diff_density_rms 0.117
_refine_ls_extinction_method none
_refine_ls_goodness_of_fit_ref 0.790
_refine_ls_hydrogen_treatment constr
_refine_ls_matrix_type full
_refine_ls_number_parameters 277
_refine_ls_number_reflns 5047
_refine_ls_number_restraints 112
_refine_ls_restrained_S_all 0.783
_refine_ls_R_factor_all 0.2307
_refine_ls_R_factor_gt 0.0827
_refine_ls_shift/su_max 0.000
_refine_ls_shift/su_mean 0.000
_refine_ls_structure_factor_coef Fsqd
_refine_ls_weighting_details
; 
 w=1/[\s^2^(Fo^2^)] 
 where P=(Fo^2^+2Fc^2^)/3 
;
_refine_ls_weighting_scheme calc
_refine_ls_wR_factor_gt 0.0986
_refine_ls_wR_factor_ref 0.1342
_reflns_Friedel_coverage 0.000
_reflns_number_gt 1689
_reflns_number_total 5047
_reflns_threshold_expression 'I > 2\s(I)'
_cod_data_source_file ic7b00512_si_002.cif
_cod_data_source_block jsnmsuwtl60_0m_a
_cod_depositor_comments 'Adding full bibliography for 4345638.cif.'
_cod_original_cell_volume 2755.4(6)
_cod_database_code 4345638
_shelx_space_group_comment
; 
The symmetry employed for this shelxl refinement is uniquely defined 
by the following loop, which should always be used as a source of 
symmetry information in preference to the above space-group names. 
They are only intended as comments. 
;
_shelx_estimated_absorpt_t_min 0.914
_shelx_estimated_absorpt_t_max 0.970
_shelxl_version_number 2013-2

loop_
_space_group_symop_operation_xyz
'x, y, z'
'-x+1/2, y+1/2, -z+1/2'
'-x, -y, -z'
'x-1/2, -y-1/2, z-1/2'

loop_
_atom_site_label
_atom_site_type_symbol
_atom_site_fract_x
_atom_site_fract_y
_atom_site_fract_z
_atom_site_U_iso_or_equiv
_atom_site_adp_type
_atom_site_occupancy
_atom_site_site_symmetry_order
_atom_site_calc_flag
_atom_site_refinement_flags_posn
_atom_site_refinement_flags_adp
Fe1 Fe 1.03536(11) 0.71987(6) 0.44365(7) 0.0143(3) Uani 1 1 d . U
B1 B 0.8596(8) 0.8559(4) 0.4572(5) 0.0103(7) Uani 1 1 d . U
N1 N 0.7754(5) 0.7796(3) 0.4515(3) 0.0103(7) Uani 1 1 d . U
N2 N 0.7362(6) 0.6574(3) 0.4359(4) 0.0164(15) Uani 1 1 d . U
N3 N 0.9540(6) 0.8448(3) 0.5366(3) 0.0103(7) Uani 1 1 d . U
N4 N 1.1086(5) 0.7875(3) 0.6170(3) 0.0110(13) Uani 1 1 d . U
N5 N 0.9567(5) 0.8574(3) 0.3806(4) 0.0103(7) Uani 1 1 d . U
N6 N 1.1104(6) 0.8215(3) 0.2922(4) 0.0145(15) Uani 1 1 d . U
N7 N 1.1245(6) 0.6486(3) 0.4386(4) 0.0223(17) Uani 1 1 d . U
C1 C 0.8403(7) 0.7110(4) 0.4403(4) 0.0162(17) Uani 1 1 d . U
C2 C 0.6383(6) 0.7673(4) 0.4579(4) 0.0158(13) Uani 1 1 d . U
H2 H 0.5713 0.8052 0.4674 0.019 Uiso 1 1 calc R U
C3 C 0.6143(7) 0.6927(4) 0.4486(5) 0.0158(13) Uani 1 1 d . U
H3 H 0.5276 0.6687 0.4505 0.019 Uiso 1 1 calc R U
C4 C 0.7588(8) 0.5739(4) 0.4267(5) 0.0184(19) Uani 1 1 d . U
C5 C 0.8474(7) 0.5585(4) 0.3516(5) 0.027(2) Uani 1 1 d . U
H5A H 0.7976 0.5730 0.3001 0.040 Uiso 1 1 calc R U
H5B H 0.8699 0.5043 0.3495 0.040 Uiso 1 1 calc R U
H5C H 0.9317 0.5883 0.3569 0.040 Uiso 1 1 calc R U
C6 C 0.8237(8) 0.5426(4) 0.5075(5) 0.030(2) Uani 1 1 d . U
H6A H 0.9113 0.5680 0.5186 0.045 Uiso 1 1 calc R U
H6B H 0.8386 0.4879 0.5016 0.045 Uiso 1 1 calc R U
H6C H 0.7628 0.5520 0.5541 0.045 Uiso 1 1 calc R U
C7 C 0.6194(8) 0.5349(4) 0.4105(5) 0.033(2) Uani 1 1 d . U
H7A H 0.5607 0.5436 0.4583 0.049 Uiso 1 1 calc R U
H7B H 0.6332 0.4802 0.4031 0.049 Uiso 1 1 calc R U
H7C H 0.5759 0.5561 0.3598 0.049 Uiso 1 1 calc R U
C8 C 1.0451(7) 0.7844(4) 0.5403(4) 0.0142(16) Uani 1 1 d . U
C9 C 0.9627(7) 0.8830(4) 0.6130(4) 0.0135(12) Uani 1 1 d . U
H9 H 0.9101 0.9260 0.6280 0.016 Uiso 1 1 calc R U
C10 C 1.0581(7) 0.8487(3) 0.6621(5) 0.0135(12) Uani 1 1 d . U
H10 H 1.0857 0.8634 0.7171 0.016 Uiso 1 1 calc R U
C11 C 1.2115(7) 0.7324(4) 0.6510(4) 0.0151(9) Uani 1 1 d . U
C12 C 1.1425(6) 0.6543(3) 0.6619(4) 0.0151(9) Uani 1 1 d . U
H12A H 1.0624 0.6599 0.6969 0.023 Uiso 1 1 calc R U
H12B H 1.2073 0.6190 0.6888 0.023 Uiso 1 1 calc R U
H12C H 1.1140 0.6344 0.6069 0.023 Uiso 1 1 calc R U
C13 C 1.3301(6) 0.7253(4) 0.5906(4) 0.0151(9) Uani 1 1 d . U
H13A H 1.2946 0.7098 0.5353 0.023 Uiso 1 1 calc R U
H13B H 1.3949 0.6870 0.6118 0.023 Uiso 1 1 calc R U
H13C H 1.3764 0.7744 0.5862 0.023 Uiso 1 1 calc R U
C14 C 1.2697(7) 0.7590(3) 0.7345(4) 0.0151(9) Uani 1 1 d . U
H14A H 1.3143 0.8083 0.7275 0.023 Uiso 1 1 calc R U
H14B H 1.3366 0.7219 0.7558 0.023 Uiso 1 1 calc R U
H14C H 1.1959 0.7640 0.7744 0.023 Uiso 1 1 calc R U
C15 C 1.0468(7) 0.8005(4) 0.3622(5) 0.0175(18) Uani 1 1 d . U
C16 C 0.9661(7) 0.9134(4) 0.3208(5) 0.0164(18) Uani 1 1 d . U
H16 H 0.9149 0.9593 0.3189 0.020 Uiso 1 1 calc R U
C17 C 1.0614(7) 0.8918(4) 0.2649(5) 0.0193(19) Uani 1 1 d . U
H17 H 1.0889 0.9192 0.2169 0.023 Uiso 1 1 calc R U
C18 C 1.2186(7) 0.7740(4) 0.2511(4) 0.0159(17) Uani 1 1 d . U
C19 C 1.2612(7) 0.8157(4) 0.1718(4) 0.026(2) Uani 1 1 d . U
H19A H 1.1808 0.8243 0.1353 0.039 Uiso 1 1 calc R U
H19B H 1.3277 0.7848 0.1421 0.039 Uiso 1 1 calc R U
H19C H 1.3025 0.8646 0.1871 0.039 Uiso 1 1 calc R U
C20 C 1.3390(7) 0.7675(4) 0.3127(5) 0.025(2) Uani 1 1 d . U
H20A H 1.3753 0.8183 0.3251 0.038 Uiso 1 1 calc R U
H20B H 1.4104 0.7363 0.2882 0.038 Uiso 1 1 calc R U
H20C H 1.3088 0.7439 0.3646 0.038 Uiso 1 1 calc R U
C21 C 1.1573(7) 0.6976(3) 0.2255(5) 0.025(2) Uani 1 1 d . U
H21A H 1.1204 0.6725 0.2747 0.038 Uiso 1 1 calc R U
H21B H 1.2283 0.6656 0.2016 0.038 Uiso 1 1 calc R U
H21C H 1.0839 0.7056 0.1836 0.038 Uiso 1 1 calc R U
C22 C 0.7641(7) 0.9296(4) 0.4529(5) 0.0129(17) Uani 1 1 d . U
C23 C 0.6564(7) 0.9298(4) 0.3932(5) 0.0154(18) Uani 1 1 d . U
H23 H 0.6394 0.8855 0.3606 0.018 Uiso 1 1 calc R U
C24 C 0.5744(8) 0.9932(4) 0.3806(5) 0.022(2) Uani 1 1 d . U
H24 H 0.5010 0.9914 0.3406 0.027 Uiso 1 1 calc R U
C25 C 0.5986(7) 1.0590(4) 0.4259(5) 0.0175(19) Uani 1 1 d . U
H25 H 0.5402 1.1016 0.4184 0.021 Uiso 1 1 calc R U
C26 C 0.7051(7) 1.0626(4) 0.4808(5) 0.0203(19) Uani 1 1 d . U
H26 H 0.7229 1.1083 0.5107 0.024 Uiso 1 1 calc R U
C27 C 0.7905(7) 0.9988(3) 0.4942(5) 0.0155(18) Uani 1 1 d . U
H27 H 0.8669 1.0028 0.5317 0.019 Uiso 1 1 calc R U

loop_
_atom_site_aniso_label
_atom_site_aniso_U_11
_atom_site_aniso_U_22
_atom_site_aniso_U_33
_atom_site_aniso_U_23
_atom_site_aniso_U_13
_atom_site_aniso_U_12
Fe1 0.0151(6) 0.0133(6) 0.0145(6) 0.0009(6) -0.0005(5) 0.0021(6)
B1 0.0082(17) 0.0121(17) 0.0103(19) 0.0009(15) -0.0029(14) -0.0022(14)
N1 0.0082(17) 0.0121(17) 0.0103(19) 0.0009(15) -0.0029(14) -0.0022(14)
N2 0.020(4) 0.016(3) 0.014(4) -0.003(3) 0.004(3) -0.002(3)
N3 0.0082(17) 0.0121(17) 0.0103(19) 0.0009(15) -0.0029(14) -0.0022(14)
N4 0.012(3) 0.010(3) 0.011(3) 0.001(3) -0.001(2) 0.000(3)
N5 0.0082(17) 0.0121(17) 0.0103(19) 0.0009(15) -0.0029(14) -0.0022(14)
N6 0.007(3) 0.022(4) 0.014(4) -0.003(3) -0.001(3) 0.000(3)
N7 0.029(4) 0.014(3) 0.024(4) 0.001(3) 0.002(3) 0.014(3)
C1 0.014(3) 0.018(4) 0.016(4) -0.004(4) 0.003(3) 0.006(3)
C2 0.007(3) 0.019(3) 0.022(3) 0.001(3) 0.005(2) -0.005(2)
C3 0.007(3) 0.019(3) 0.022(3) 0.001(3) 0.005(2) -0.005(2)
C4 0.027(5) 0.004(4) 0.024(5) -0.003(4) 0.003(4) -0.003(3)
C5 0.027(5) 0.024(5) 0.030(5) 0.000(4) 0.003(4) 0.007(4)
C6 0.051(6) 0.006(4) 0.033(5) 0.000(4) -0.003(4) -0.007(4)
C7 0.029(5) 0.028(5) 0.041(6) -0.003(5) 0.006(4) -0.009(4)
C8 0.013(4) 0.016(4) 0.013(4) -0.002(3) -0.001(3) 0.000(3)
C9 0.023(4) 0.010(3) 0.008(3) -0.003(2) 0.006(2) 0.002(2)
C10 0.023(4) 0.010(3) 0.008(3) -0.003(2) 0.006(2) 0.002(2)
C11 0.018(2) 0.015(2) 0.013(2) 0.0053(19) -0.0013(17) 0.0027(17)
C12 0.018(2) 0.015(2) 0.013(2) 0.0053(19) -0.0013(17) 0.0027(17)
C13 0.018(2) 0.015(2) 0.013(2) 0.0053(19) -0.0013(17) 0.0027(17)
C14 0.018(2) 0.015(2) 0.013(2) 0.0053(19) -0.0013(17) 0.0027(17)
C15 0.022(5) 0.017(4) 0.014(4) -0.003(3) 0.001(3) 0.004(3)
C16 0.013(4) 0.019(4) 0.017(5) -0.001(3) 0.006(4) 0.005(3)
C17 0.014(5) 0.021(4) 0.022(5) 0.002(4) 0.001(4) -0.002(3)
C18 0.011(4) 0.027(4) 0.010(4) -0.001(4) 0.006(3) 0.001(4)
C19 0.023(5) 0.039(5) 0.016(5) 0.004(4) 0.009(4) 0.011(4)
C20 0.012(4) 0.032(5) 0.032(5) 0.002(4) -0.003(3) 0.004(4)
C21 0.031(5) 0.023(4) 0.021(5) -0.007(4) 0.006(4) -0.002(4)
C22 0.015(4) 0.009(4) 0.014(5) 0.005(3) 0.000(3) -0.002(3)
C23 0.015(4) 0.016(4) 0.015(5) 0.000(4) 0.000(3) 0.005(3)
C24 0.018(5) 0.019(4) 0.028(6) 0.009(4) -0.007(4) 0.002(3)
C25 0.016(4) 0.015(4) 0.021(5) 0.012(4) 0.007(3) 0.010(3)
C26 0.025(5) 0.006(4) 0.031(6) 0.003(4) 0.003(4) 0.008(3)
C27 0.007(4) 0.019(4) 0.020(5) 0.005(3) 0.000(3) 0.002(3)

loop_
_atom_type_symbol
_atom_type_description
_atom_type_scat_dispersion_real
_atom_type_scat_dispersion_imag
_atom_type_scat_source
C C 0.0033 0.0016 'International Tables Vol C Tables 4.2.6.8 and 6.1.1.4'
H H 0.0000 0.0000 'International Tables Vol C Tables 4.2.6.8 and 6.1.1.4'
B B 0.0013 0.0007 'International Tables Vol C Tables 4.2.6.8 and 6.1.1.4'
N N 0.0061 0.0033 'International Tables Vol C Tables 4.2.6.8 and 6.1.1.4'
Fe Fe 0.3463 0.8444 'International Tables Vol C Tables 4.2.6.8 and 6.1.1.4'

loop_
_geom_angle_atom_site_label_1
_geom_angle_atom_site_label_2
_geom_angle_atom_site_label_3
_geom_angle
N7 Fe1 C8 120.7(3)
N7 Fe1 C1 120.1(3)
C8 Fe1 C1 95.7(3)
N7 Fe1 C15 121.6(3)
C8 Fe1 C15 96.0(3)
C1 Fe1 C15 96.7(3)
N3 B1 N5 106.0(6)
N3 B1 N1 103.8(6)
N5 B1 N1 107.2(5)
N3 B1 C22 117.9(6)
N5 B1 C22 108.6(6)
N1 B1 C22 112.6(6)
C2 N1 C1 109.2(6)
C2 N1 B1 130.1(6)
C1 N1 B1 120.7(5)
C3 N2 C1 109.1(6)
C3 N2 C4 126.5(6)
C1 N2 C4 124.2(6)
C8 N3 C9 107.9(6)
C8 N3 B1 119.8(6)
C9 N3 B1 132.3(6)
C8 N4 C10 109.7(6)
C8 N4 C11 126.2(6)
C10 N4 C11 124.1(6)
C15 N5 C16 108.6(6)
C15 N5 B1 124.1(6)
C16 N5 B1 127.2(5)
C15 N6 C17 110.0(5)
C15 N6 C18 123.5(6)
C17 N6 C18 126.5(6)
N1 C1 N2 105.1(6)
N1 C1 Fe1 112.8(5)
N2 C1 Fe1 141.8(5)
C3 C2 N1 108.4(6)
C2 C3 N2 108.1(6)
N2 C4 C5 110.0(5)
N2 C4 C6 109.3(6)
C5 C4 C6 111.6(6)
N2 C4 C7 108.8(6)
C5 C4 C7 108.0(6)
C6 C4 C7 109.2(6)
N4 C8 N3 106.6(6)
N4 C8 Fe1 139.6(6)
N3 C8 Fe1 113.6(5)
C10 C9 N3 108.7(6)
C9 C10 N4 107.2(7)
N4 C11 C14 110.9(5)
N4 C11 C13 109.8(5)
C14 C11 C13 107.8(6)
N4 C11 C12 109.1(6)
C14 C11 C12 109.5(6)
C13 C11 C12 109.8(5)
N6 C15 N5 106.9(6)
N6 C15 Fe1 143.0(5)
N5 C15 Fe1 110.1(5)
C17 C16 N5 108.3(6)
C16 C17 N6 106.2(6)
N6 C18 C20 107.6(6)
N6 C18 C21 109.2(5)
C20 C18 C21 113.6(7)
N6 C18 C19 107.7(6)
C20 C18 C19 110.4(6)
C21 C18 C19 108.3(6)
C23 C22 C27 116.2(6)
C23 C22 B1 117.3(7)
C27 C22 B1 125.7(7)
C24 C23 C22 121.6(7)
C25 C24 C23 120.4(8)
C26 C25 C24 120.0(7)
C25 C26 C27 120.5(7)
C22 C27 C26 121.1(7)

loop_
_geom_bond_atom_site_label_1
_geom_bond_atom_site_label_2
_geom_bond_distance
Fe1 N7 1.532(5)
Fe1 C8 1.917(7)
Fe1 C1 1.917(7)
Fe1 C15 1.930(7)
B1 N3 1.563(10)
B1 N5 1.569(9)
B1 N1 1.576(9)
B1 C22 1.600(10)
N1 C2 1.368(7)
N1 C1 1.379(8)
N2 C3 1.366(8)
N2 C1 1.391(8)
N2 C4 1.495(8)
N3 C8 1.389(8)
N3 C9 1.394(8)
N4 C8 1.361(8)
N4 C10 1.394(7)
N4 C11 1.492(8)
N5 C15 1.373(8)
N5 C16 1.378(8)
N6 C15 1.346(8)
N6 C17 1.394(8)
N6 C18 1.512(8)
C2 C3 1.342(8)
C4 C5 1.523(9)
C4 C6 1.527(10)
C4 C7 1.544(9)
C9 C10 1.347(9)
C11 C14 1.512(9)
C11 C13 1.534(8)
C11 C12 1.544(8)
C16 C17 1.363(8)
C18 C20 1.521(9)
C18 C21 1.525(9)
C18 C19 1.531(9)
C22 C23 1.405(10)
C22 C27 1.407(9)
C23 C24 1.387(9)
C24 C25 1.384(9)
C25 C26 1.346(10)
C26 C27 1.413(9)

loop_
_geom_torsion_atom_site_label_1
_geom_torsion_atom_site_label_2
_geom_torsion_atom_site_label_3
_geom_torsion_atom_site_label_4
_geom_torsion
N3 B1 N1 C2 116.2(7)
N5 B1 N1 C2 -131.8(7)
C22 B1 N1 C2 -12.5(10)
N3 B1 N1 C1 -62.0(7)
N5 B1 N1 C1 50.0(8)
C22 B1 N1 C1 169.3(6)
N5 B1 N3 C8 -53.8(8)
N1 B1 N3 C8 59.1(7)
C22 B1 N3 C8 -175.6(6)
N5 B1 N3 C9 130.7(7)
N1 B1 N3 C9 -116.4(7)
C22 B1 N3 C9 8.9(11)
N3 B1 N5 C15 56.2(8)
N1 B1 N5 C15 -54.3(9)
C22 B1 N5 C15 -176.2(7)
N3 B1 N5 C16 -124.7(7)
N1 B1 N5 C16 124.8(7)
C22 B1 N5 C16 2.9(10)
C2 N1 C1 N2 3.1(7)
B1 N1 C1 N2 -178.4(6)
C2 N1 C1 Fe1 -173.1(5)
B1 N1 C1 Fe1 5.4(8)
C3 N2 C1 N1 -3.2(8)
C4 N2 C1 N1 -178.0(6)
C3 N2 C1 Fe1 171.1(7)
C4 N2 C1 Fe1 -3.7(13)
C1 N1 C2 C3 -1.9(8)
B1 N1 C2 C3 179.8(7)
N1 C2 C3 N2 -0.2(9)
C1 N2 C3 C2 2.2(9)
C4 N2 C3 C2 176.8(7)
C3 N2 C4 C5 132.8(7)
C1 N2 C4 C5 -53.4(10)
C3 N2 C4 C6 -104.4(8)
C1 N2 C4 C6 69.4(8)
C3 N2 C4 C7 14.8(10)
C1 N2 C4 C7 -171.4(6)
C10 N4 C8 N3 0.5(7)
C11 N4 C8 N3 177.5(5)
C10 N4 C8 Fe1 -173.6(6)
C11 N4 C8 Fe1 3.4(12)
C9 N3 C8 N4 -1.1(7)
B1 N3 C8 N4 -177.6(5)
C9 N3 C8 Fe1 174.7(4)
B1 N3 C8 Fe1 -1.8(8)
C8 N3 C9 C10 1.3(8)
B1 N3 C9 C10 177.2(7)
N3 C9 C10 N4 -1.0(8)
C8 N4 C10 C9 0.3(8)
C11 N4 C10 C9 -176.8(6)
C8 N4 C11 C14 174.1(6)
C10 N4 C11 C14 -9.3(8)
C8 N4 C11 C13 55.1(9)
C10 N4 C11 C13 -128.3(6)
C8 N4 C11 C12 -65.3(8)
C10 N4 C11 C12 111.3(7)
C17 N6 C15 N5 -0.2(8)
C18 N6 C15 N5 179.8(6)
C17 N6 C15 Fe1 178.6(7)
C18 N6 C15 Fe1 -1.4(13)
C16 N5 C15 N6 0.0(8)
B1 N5 C15 N6 179.3(6)
C16 N5 C15 Fe1 -179.2(5)
B1 N5 C15 Fe1 0.1(9)
C15 N5 C16 C17 0.2(8)
B1 N5 C16 C17 -179.1(7)
N5 C16 C17 N6 -0.3(8)
C15 N6 C17 C16 0.3(8)
C18 N6 C17 C16 -179.7(7)
C15 N6 C18 C20 -63.3(8)
C17 N6 C18 C20 116.8(8)
C15 N6 C18 C21 60.4(9)
C17 N6 C18 C21 -119.5(7)
C15 N6 C18 C19 177.8(6)
C17 N6 C18 C19 -2.2(10)
N3 B1 C22 C23 -164.3(6)
N5 B1 C22 C23 75.1(8)
N1 B1 C22 C23 -43.4(9)
N3 B1 C22 C27 26.3(10)
N5 B1 C22 C27 -94.3(8)
N1 B1 C22 C27 147.2(6)
C27 C22 C23 C24 -4.8(10)
B1 C22 C23 C24 -175.3(6)
C22 C23 C24 C25 1.3(11)
C23 C24 C25 C26 2.1(11)
C24 C25 C26 C27 -1.7(11)
C23 C22 C27 C26 5.2(10)
B1 C22 C27 C26 174.7(6)
C25 C26 C27 C22 -2.1(11)
